data_7038010
loop_
_publ_author_name
'Roebuck, James W.'
'Turkington, Jennifer R.'
'Rogers, David M.'
'Bailey, Philip J.'
'Griffin, Violina'
'Fischmann, Adam J.'
'Nichol, Gary S.'
'Pelser, Max'
'Parsons, Simon'
'Tasker, Peter A.'

_publ_section_title
;
 Preorganized tridentate analogues of mixed hydroxyoxime/carboxylate
 nickel extractants.
;
_journal_issue 9
_journal_name_full 'Dalton transactions (Cambridge, England : 2003)'
_journal_page_first 3734
_journal_page_last 3742
_journal_paper_doi 10.1039/c5dt04288g
_journal_volume 45
_journal_year 2016
_chemical_formula_moiety 'C36 H38 Br2 N2 Ni1 O4'
_chemical_formula_sum 'C36 H38 Br2 N2 Ni O4'
_chemical_formula_weight 781.23
_space_group_IT_number 15
_symmetry_cell_setting monoclinic
_symmetry_space_group_name_Hall '-C 2yc'
_symmetry_space_group_name_H-M 'C 1 2/c 1'
_atom_sites_solution_hydrogens difmap
_atom_sites_solution_primary other
_audit_update_record
;
2015-10-26 deposited with the CCDC.
2016-01-12 downloaded from the CCDC.
;
_cell_angle_alpha 90
_cell_angle_beta 91.949(2)
_cell_angle_gamma 90
_cell_formula_units_Z 4
_cell_length_a 27.0430(6)
_cell_length_b 7.37835(19)
_cell_length_c 16.6969(4)
_cell_measurement_reflns_used 7161
_cell_measurement_temperature 120
_cell_measurement_theta_max 29
_cell_measurement_theta_min 3
_cell_volume 3329.65(14)
_computing_cell_refinement 'CrysAlis, (Oxford Diffraction, 2002)'
_computing_data_collection 'SuperNova, (Oxford Diffraction, 2010)'
_computing_data_reduction 'CrysAlis, (Oxford Diffraction, 2002)'
_computing_molecular_graphics 'CAMERON (Watkin et al., 1996)'
_computing_publication_material 'CRYSTALS (Betteridge et al., 2003)'
_computing_structure_refinement 'CRYSTALS (Betteridge et al., 2003)'
_computing_structure_solution 'Superflip (Palatinus & Chapuis, 2007)'
_diffrn_ambient_temperature 120
_diffrn_measured_fraction_theta_full 0.976
_diffrn_measured_fraction_theta_max 0.892
_diffrn_measurement_device Area
_diffrn_measurement_device_type 'Oxford Diffraction SuperNova'
_diffrn_measurement_method \w
_diffrn_radiation_monochromator graphite
_diffrn_radiation_type 'Mo K\a'
_diffrn_radiation_wavelength 0.71073
_diffrn_reflns_av_R_equivalents 0.030
_diffrn_reflns_limit_h_max 36
_diffrn_reflns_limit_h_min -34
_diffrn_reflns_limit_k_max 10
_diffrn_reflns_limit_k_min -9
_diffrn_reflns_limit_l_max 21
_diffrn_reflns_limit_l_min -22
_diffrn_reflns_number 15524
_diffrn_reflns_theta_full 25.104
_diffrn_reflns_theta_max 29.534
_diffrn_reflns_theta_min 2.862
_diffrn_standards_number 0
_exptl_absorpt_coefficient_mu 3.025
_exptl_absorpt_correction_T_max 0.83
_exptl_absorpt_correction_T_min 0.54
_exptl_absorpt_correction_type multi-scan
_exptl_absorpt_process_details 'CrysAlis, (Oxford Diffraction, 2002)'
_exptl_crystal_colour 'translucent dark orange'
_exptl_crystal_density_diffrn 1.558
_exptl_crystal_density_method 'not measured'
_exptl_crystal_description lath
_exptl_crystal_F_000 1592
_exptl_crystal_size_max 0.286
_exptl_crystal_size_mid 0.129
_exptl_crystal_size_min 0.062
_refine_diff_density_max 0.52
_refine_diff_density_min -0.49
_refine_ls_extinction_method None
_refine_ls_goodness_of_fit_ref 0.9359
_refine_ls_hydrogen_treatment noref
_refine_ls_matrix_type full
_refine_ls_number_parameters 204
_refine_ls_number_reflns 4141
_refine_ls_number_restraints 0
_refine_ls_R_factor_all 0.0374
_refine_ls_R_factor_gt 0.0300
_refine_ls_shift/su_max 0.0020782
_refine_ls_shift/su_mean 0.0000525
_refine_ls_structure_factor_coef Fsqd
_refine_ls_weighting_details
;
 Method, part 1, Chebychev polynomial, (Watkin, 1994, Prince, 1982) 
 [weight] = 1.0/[A~0~*T~0~(x)+A~1~*T~1~(x) ... +A~n-1~]*T~n-1~(x)] 
 where A~i~ are the Chebychev coefficients listed below and x= Fcalc/Fmax 
 Method = Robust Weighting (Prince, 1982) 
 W = [weight] * [1-(deltaF/6*sigmaF)^2^]^2^ 
 A~i~ are: 
 440. 554. 283. 75.2 
;
_refine_ls_weighting_scheme calc
_refine_ls_wR_factor_all 0.0488
_refine_ls_wR_factor_gt 0.0454
_refine_ls_wR_factor_ref 0.0488
_reflns_limit_h_max 36
_reflns_limit_h_min -36
_reflns_limit_k_max 10
_reflns_limit_k_min 0
_reflns_limit_l_max 22
_reflns_limit_l_min 0
_reflns_number_gt 3636
_reflns_number_total 4153
_reflns_threshold_expression I>2.0\s(I)
_oxford_diffrn_Wilson_B_factor 1.35
_oxford_diffrn_Wilson_scale 0.57
_oxford_refine_ls_r_factor_ref 0.0374
_oxford_refine_ls_scale 1.347(2)
_oxford_reflns_number_all 4141
_oxford_reflns_threshold_expression_ref I>0.0\s(I)
_cod_data_source_file c5dt04288g2.cif
_cod_data_source_block 1
_cod_depositor_comments
;
The following automatic conversions were performed:

'_atom_sites_solution_primary' value 'Other' changed to 'other'
according to
/usr/data/users/saulius/crontab/automatic-downloads/rss-feeds/RSC/lib/dictionaries/cif_core.dic
dictionary named 'cif_core.dic' version 2.4.2 from 2011-04-26.

Automatic conversion script
Id: cif_fix_values 4268 2015-11-12 08:31:59Z antanas 

 Adding full bibliography for 7038007--7038015.cif.
;
_cod_original_cell_volume 3329.64(13)
_cod_original_sg_symbol_H-M 'C 2/c '
_cod_original_formula_sum 'C36 H38 Br2 N2 Ni1 O4'
_cod_database_code 7038010

loop_
_symmetry_equiv_pos_as_xyz
x,y,z
-x,-y,-z
x+1/2,y+1/2,z
-x+1/2,-y+1/2,-z
x,-y,z+1/2
-x,y,-z+1/2
x+1/2,-y+1/2,z+1/2
-x+1/2,y+1/2,-z+1/2

loop_
_atom_site_label
_atom_site_type_symbol
_atom_site_fract_x
_atom_site_fract_y
_atom_site_fract_z
_atom_site_U_iso_or_equiv
_atom_site_occupancy
_atom_site_adp_type
_atom_site_refinement_flags_posn
_atom_site_refinement_flags_adp
Ni1 Ni 0.5000 0.79296(6) 0.7500 0.0137 1.0000 Uani S T
Br1 Br 0.366331(8) 1.05362(3) 0.592635(12) 0.0189 1.0000 Uani . .
O11 O 0.44488(5) 0.9502(2) 0.71449(8) 0.0185 1.0000 Uani . .
O151 O 0.45816(6) 0.5691(2) 0.69081(9) 0.0220 1.0000 Uani . .
N81 N 0.52508(6) 0.7834(3) 0.63780(10) 0.0154 1.0000 Uani . .
C11 C 0.40288(7) 0.9591(3) 0.74845(11) 0.0144 1.0000 Uani . .
C21 C 0.35988(8) 1.0191(3) 0.70483(11) 0.0148 1.0000 Uani . .
C31 C 0.31492(7) 1.0503(3) 0.73803(12) 0.0152 1.0000 Uani . .
C41 C 0.30773(7) 1.0178(3) 0.82014(12) 0.0150 1.0000 Uani . .
C51 C 0.34763(8) 0.9472(3) 0.86305(12) 0.0178 1.0000 Uani . .
C61 C 0.39419(7) 0.9138(3) 0.83040(12) 0.0154 1.0000 Uani . .
C71 C 0.56809(8) 0.8370(3) 0.61656(12) 0.0172 1.0000 Uani . .
C91 C 0.48946(8) 0.7183(3) 0.58014(13) 0.0171 1.0000 Uani . .
C101 C 0.48733(8) 0.7658(3) 0.49948(13) 0.0201 1.0000 Uani . .
C111 C 0.44854(9) 0.7043(4) 0.44992(13) 0.0244 1.0000 Uani . .
C121 C 0.41224(9) 0.5940(4) 0.48030(15) 0.0257 1.0000 Uani . .
C131 C 0.41401(8) 0.5433(4) 0.56099(14) 0.0234 1.0000 Uani . .
C141 C 0.45261(8) 0.6066(3) 0.61004(13) 0.0188 1.0000 Uani . .
C161 C 0.42596(10) 0.4402(5) 0.72518(16) 0.0389 1.0000 Uani . .
C411 C 0.25984(8) 1.0709(3) 0.86058(12) 0.0174 1.0000 Uani . .
C421 C 0.26784(9) 1.2602(3) 0.89750(14) 0.0229 1.0000 Uani . .
C431 C 0.21536(8) 1.0787(4) 0.80109(13) 0.0228 1.0000 Uani . .
C441 C 0.24736(8) 0.9358(4) 0.92669(13) 0.0227 1.0000 Uani . .
H311 H 0.2879 1.0944 0.7048 0.0188 1.0000 Uiso . .
H511 H 0.3437 0.9196 0.9187 0.0220 1.0000 Uiso . .
H711 H 0.5755 0.8251 0.5611 0.0207 1.0000 Uiso . .
H1011 H 0.5126 0.8414 0.4785 0.0249 1.0000 Uiso . .
H1111 H 0.4471 0.7376 0.3941 0.0299 1.0000 Uiso . .
H1211 H 0.3857 0.5516 0.4452 0.0317 1.0000 Uiso . .
H1311 H 0.3889 0.4657 0.5824 0.0293 1.0000 Uiso . .
H1611 H 0.4334 0.4265 0.7810 0.0482 1.0000 Uiso . .
H1612 H 0.4293 0.3248 0.6997 0.0482 1.0000 Uiso . .
H1613 H 0.3922 0.4785 0.7182 0.0482 1.0000 Uiso . .
H4211 H 0.2387 1.2985 0.9238 0.0287 1.0000 Uiso . .
H4212 H 0.2948 1.2579 0.9361 0.0287 1.0000 Uiso . .
H4213 H 0.2750 1.3463 0.8570 0.0287 1.0000 Uiso . .
H4311 H 0.1861 1.1122 0.8274 0.0284 1.0000 Uiso . .
H4312 H 0.2211 1.1660 0.7597 0.0284 1.0000 Uiso . .
H4313 H 0.2101 0.9632 0.7760 0.0284 1.0000 Uiso . .
H4411 H 0.2175 0.9699 0.9514 0.0282 1.0000 Uiso . .
H4412 H 0.2735 0.9309 0.9665 0.0282 1.0000 Uiso . .
H4413 H 0.2430 0.8168 0.9043 0.0282 1.0000 Uiso . .

loop_
_atom_site_aniso_label
_atom_site_aniso_U_11
_atom_site_aniso_U_22
_atom_site_aniso_U_33
_atom_site_aniso_U_23
_atom_site_aniso_U_13
_atom_site_aniso_U_12
Ni1 0.01165(17) 0.0166(2) 0.01279(17) 0.0000 -0.00039(13) 0.0000
Br1 0.01781(10) 0.02833(12) 0.01050(9) 0.00395(10) 0.00047(7) 0.00006(10)
O11 0.0154(7) 0.0241(8) 0.0161(7) 0.0050(7) 0.0024(5) 0.0028(7)
O151 0.0223(8) 0.0229(9) 0.0205(7) 0.0032(7) -0.0033(6) -0.0086(7)
N81 0.0154(8) 0.0158(9) 0.0147(8) -0.0022(7) -0.0017(6) -0.0001(7)
C11 0.0154(9) 0.0149(10) 0.0128(9) 0.0000(8) -0.0006(7) 0.0004(8)
C21 0.0188(10) 0.0157(10) 0.0098(8) 0.0010(8) 0.0006(7) -0.0028(8)
C31 0.0142(9) 0.0166(10) 0.0146(9) -0.0005(9) -0.0018(7) -0.0005(9)
C41 0.0159(9) 0.0155(10) 0.0135(9) -0.0017(8) 0.0003(7) -0.0010(8)
C51 0.0210(10) 0.0201(11) 0.0124(9) -0.0004(9) 0.0017(7) 0.0019(10)
C61 0.0156(9) 0.0169(11) 0.0136(9) 0.0008(8) -0.0001(7) 0.0013(8)
C71 0.0200(10) 0.0200(11) 0.0115(9) -0.0007(8) 0.0004(8) -0.0007(9)
C91 0.0169(10) 0.0159(10) 0.0183(10) -0.0037(9) -0.0028(8) 0.0007(9)
C101 0.0238(11) 0.0185(11) 0.0178(10) -0.0031(9) -0.0018(9) 0.0021(9)
C111 0.0305(12) 0.0235(12) 0.0185(11) -0.0034(10) -0.0071(9) 0.0040(11)
C121 0.0218(11) 0.0259(14) 0.0288(12) -0.0081(10) -0.0102(9) 0.0032(10)
C131 0.0185(10) 0.0219(12) 0.0295(12) -0.0044(10) -0.0046(9) -0.0016(10)
C141 0.0182(10) 0.0187(11) 0.0193(10) -0.0008(9) -0.0032(8) 0.0031(9)
C161 0.0361(14) 0.0468(18) 0.0332(13) 0.0148(14) -0.0083(11) -0.0239(15)
C411 0.0183(10) 0.0200(11) 0.0139(9) -0.0007(9) 0.0016(7) 0.0021(9)
C421 0.0280(12) 0.0200(12) 0.0211(11) -0.0019(9) 0.0056(9) 0.0021(10)
C431 0.0176(10) 0.0299(13) 0.0211(10) -0.0015(10) 0.0023(8) 0.0057(10)
C441 0.0192(10) 0.0272(12) 0.0218(10) 0.0024(10) 0.0027(8) -0.0027(10)

loop_
_atom_type_symbol
_atom_type_scat_dispersion_real
_atom_type_scat_dispersion_imag
_atom_type_scat_Cromer_Mann_a1
_atom_type_scat_Cromer_Mann_b1
_atom_type_scat_Cromer_Mann_a2
_atom_type_scat_Cromer_Mann_b2
_atom_type_scat_Cromer_Mann_a3
_atom_type_scat_Cromer_Mann_b3
_atom_type_scat_Cromer_Mann_a4
_atom_type_scat_Cromer_Mann_b4
_atom_type_scat_Cromer_Mann_c
_atom_type_scat_source
C 0.0033 0.0016 2.3100 20.8439 1.0200 10.2075 1.5886 0.5687 0.8650 51.6512 0.2156 'International Tables Vol C 4.2.6.8 and 6.1.1.4'
H 0.0000 0.0000 0.4930 10.5109 0.3229 26.1257 0.1402 3.1424 0.0408 57.7998 0.0030 'International Tables Vol C 4.2.6.8 and 6.1.1.4'
N 0.0061 0.0033 12.2126 0.0057 3.1322 9.8933 2.0125 28.9975 1.1663 0.5826 -11.5290 'International Tables Vol C 4.2.6.8 and 6.1.1.4'
O 0.0106 0.0060 3.0485 13.2771 2.2868 5.7011 1.5463 0.3239 0.8670 32.9089 0.2508 'International Tables Vol C 4.2.6.8 and 6.1.1.4'
Ni 0.3393 1.1124 12.8376 3.8785 7.2920 0.2565 4.4438 12.1763 2.3800 66.3421 1.0341 'International Tables Vol C 4.2.6.8 and 6.1.1.4'
Br -0.2901 2.4595 17.1789 2.1723 5.2358 16.5796 5.6377 0.2609 3.9851 41.4328 2.9557 'International Tables Vol C 4.2.6.8 and 6.1.1.4'

loop_
_geom_angle_atom_site_label_1
_geom_angle_site_symmetry_1
_geom_angle_atom_site_label_2
_geom_angle_atom_site_label_3
_geom_angle_site_symmetry_3
_geom_angle
_geom_angle_publ_flag
O151 6_656 Ni1 N81 6_656 75.05(7) yes
O151 6_656 Ni1 O11 6_656 86.28(7) yes
N81 6_656 Ni1 O11 6_656 90.92(7) yes
O151 6_656 Ni1 O11 . 161.02(6) yes
N81 6_656 Ni1 O11 . 91.46(7) yes
O11 6_656 Ni1 O11 . 107.59(10) yes
O151 6_656 Ni1 O151 . 83.59(9) yes
N81 6_656 Ni1 O151 . 101.86(7) yes
O11 6_656 Ni1 O151 . 161.02(6) yes
O11 . Ni1 O151 . 86.28(7) yes
O151 6_656 Ni1 N81 . 101.86(7) yes
N81 6_656 Ni1 N81 . 175.97(11) yes
O11 6_656 Ni1 N81 . 91.46(7) yes
O11 . Ni1 N81 . 90.92(7) yes
O151 . Ni1 N81 . 75.05(7) yes
Ni1 . O11 C11 . 124.63(14) yes
Ni1 . O151 C141 . 108.84(13) yes
Ni1 . O151 C161 . 128.93(15) yes
C141 . O151 C161 . 118.73(18) yes
Ni1 . N81 C71 . 125.45(14) yes
Ni1 . N81 C91 . 113.56(13) yes
C71 . N81 C91 . 120.92(18) yes
O11 . C11 C21 . 120.55(18) yes
O11 . C11 C61 . 125.67(18) yes
C21 . C11 C61 . 113.78(17) yes
Br1 . C21 C11 . 116.42(15) yes
Br1 . C21 C31 . 119.13(15) yes
C11 . C21 C31 . 124.45(18) yes
C21 . C31 C41 . 121.11(18) yes
C21 . C31 H311 . 119.4 no
C41 . C31 H311 . 119.5 no
C31 . C41 C51 . 115.98(18) yes
C31 . C41 C411 . 122.08(18) yes
C51 . C41 C411 . 121.79(18) yes
C41 . C51 C61 . 123.98(19) yes
C41 . C51 H511 . 118.2 no
C61 . C51 H511 . 117.8 no
C71 6_656 C61 C11 . 122.74(18) yes
C71 6_656 C61 C51 . 116.92(18) yes
C11 . C61 C51 . 120.32(18) yes
C61 6_656 C71 N81 . 125.22(19) yes
C61 6_656 C71 H711 . 117.5 no
N81 . C71 H711 . 117.3 no
N81 . C91 C101 . 125.1(2) yes
N81 . C91 C141 . 115.58(19) yes
C101 . C91 C141 . 119.2(2) yes
C91 . C101 C111 . 120.0(2) yes
C91 . C101 H1011 . 119.6 no
C111 . C101 H1011 . 120.4 no
C101 . C111 C121 . 120.3(2) yes
C101 . C111 H1111 . 119.8 no
C121 . C111 H1111 . 119.9 no
C111 . C121 C131 . 120.6(2) yes
C111 . C121 H1211 . 119.4 no
C131 . C121 H1211 . 120.0 no
C121 . C131 C141 . 118.7(2) yes
C121 . C131 H1311 . 121.0 no
C141 . C131 H1311 . 120.4 no
C91 . C141 C131 . 121.3(2) yes
C91 . C141 O151 . 114.34(19) yes
C131 . C141 O151 . 124.4(2) yes
O151 . C161 H1611 . 110.6 no
O151 . C161 H1612 . 110.3 no
H1611 . C161 H1612 . 108.7 no
O151 . C161 H1613 . 110.3 no
H1611 . C161 H1613 . 108.6 no
H1612 . C161 H1613 . 108.2 no
C41 . C411 C421 . 107.40(18) yes
C41 . C411 C431 . 112.34(16) yes
C421 . C411 C431 . 108.77(19) yes
C41 . C411 C441 . 111.17(18) yes
C421 . C411 C441 . 109.45(17) yes
C431 . C411 C441 . 107.67(18) yes
C411 . C421 H4211 . 110.2 no
C411 . C421 H4212 . 110.4 no
H4211 . C421 H4212 . 108.4 no
C411 . C421 H4213 . 110.5 no
H4211 . C421 H4213 . 108.6 no
H4212 . C421 H4213 . 108.7 no
C411 . C431 H4311 . 111.0 no
C411 . C431 H4312 . 110.4 no
H4311 . C431 H4312 . 108.4 no
C411 . C431 H4313 . 110.5 no
H4311 . C431 H4313 . 108.7 no
H4312 . C431 H4313 . 107.8 no
C411 . C441 H4411 . 110.5 no
C411 . C441 H4412 . 110.5 no
H4411 . C441 H4412 . 109.0 no
C411 . C441 H4413 . 110.0 no
H4411 . C441 H4413 . 108.4 no
H4412 . C441 H4413 . 108.4 no

loop_
_geom_bond_atom_site_label_1
_geom_bond_atom_site_label_2
_geom_bond_site_symmetry_2
_geom_bond_distance
_geom_bond_publ_flag
Ni1 O151 6_656 2.2159(16) yes
Ni1 N81 6_656 2.0152(17) yes
Ni1 O11 6_656 1.9647(15) yes
Ni1 O11 . 1.9647(15) yes
Ni1 O151 . 2.2159(16) yes
Ni1 N81 . 2.0152(17) yes
Br1 C21 . 1.9044(19) yes
O11 C11 . 1.288(2) yes
O151 C141 . 1.380(3) yes
O151 C161 . 1.423(3) yes
N81 C71 . 1.290(3) yes
N81 C91 . 1.422(3) yes
C11 C21 . 1.422(3) yes
C11 C61 . 1.436(3) yes
C21 C31 . 1.373(3) yes
C31 C41 . 1.412(3) yes
C31 H311 . 0.959 no
C41 C51 . 1.377(3) yes
C41 C411 . 1.532(3) yes
C51 C61 . 1.411(3) yes
C51 H511 . 0.961 no
C61 C71 6_656 1.444(3) yes
C71 H711 . 0.958 no
C91 C101 . 1.391(3) yes
C91 C141 . 1.398(3) yes
C101 C111 . 1.390(3) yes
C101 H1011 . 0.958 no
C111 C121 . 1.385(4) yes
C111 H1111 . 0.963 no
C121 C131 . 1.397(3) yes
C121 H1211 . 0.964 no
C131 C141 . 1.386(3) yes
C131 H1311 . 0.966 no
C161 H1611 . 0.952 no
C161 H1612 . 0.957 no
C161 H1613 . 0.958 no
C411 C421 . 1.539(3) yes
C411 C431 . 1.535(3) yes
C411 C441 . 1.533(3) yes
C421 H4211 . 0.957 no
C421 H4212 . 0.956 no
C421 H4213 . 0.953 no
C431 H4311 . 0.952 no
C431 H4312 . 0.962 no
C431 H4313 . 0.958 no
C441 H4411 . 0.952 no
C441 H4412 . 0.953 no
C441 H4413 . 0.960 no
